data_1504072
loop_
_publ_author_name
'Cheng, Liang'
'Liu, Li'
'Wang, Dong'
'Chen, Yong-Jun'

_publ_section_title
;
 Highly enantioselective and organocatalytic alpha-amination of
 2-oxindoles.
;
_journal_issue 17
_journal_name_full 'Organic letters'
_journal_page_first 3874
_journal_page_last 3877
_journal_paper_doi 10.1021/ol901405r
_journal_volume 11
_journal_year 2009
_chemical_formula_moiety 'C23 H26 Cl N3 O5'
_chemical_formula_sum 'C23 H26 Cl N3 O5'
_chemical_formula_weight 459.92
_chemical_name_systematic
; 
 ? 
;
_space_group_IT_number 2
_symmetry_cell_setting triclinic
_symmetry_space_group_name_Hall '-P 1'
_symmetry_space_group_name_H-M 'P -1'
_atom_sites_solution_hydrogens geom
_atom_sites_solution_primary direct
_atom_sites_solution_secondary difmap
_audit_creation_method SHELXL-97
_cell_angle_alpha 115.51(3)
_cell_angle_beta 92.14(3)
_cell_angle_gamma 107.65(3)
_cell_formula_units_Z 2
_cell_length_a 8.9418(18)
_cell_length_b 12.020(2)
_cell_length_c 12.756(3)
_cell_measurement_reflns_used 437
_cell_measurement_temperature 173(2)
_cell_measurement_theta_max 27.48
_cell_measurement_theta_min 2.17
_cell_volume 1156.4(6)
_computing_cell_refinement 'CrystalClear (Rigaku Inc., 2008)'
_computing_data_collection 'CrystalClear (Rigaku Inc., 2008)'
_computing_data_reduction 'CrystalClear (Rigaku Inc., 2008)'
_computing_molecular_graphics 'XP in Siemens SHELXTL (Sheldrick, 1994)'
_computing_publication_material 'SHELX97 (Sheldrick, 1997)'
_computing_structure_refinement 'SHELXL-97 (Sheldrick, 1997)'
_computing_structure_solution 'SHELXS-97 (Sheldrick, 1990)'
_diffrn_ambient_temperature 173(2)
_diffrn_measured_fraction_theta_full 0.997
_diffrn_measured_fraction_theta_max 0.997
_diffrn_measurement_device_type 'Saturn724+ CCD'
_diffrn_measurement_method '\w scans at fixed \c = 45\%'
_diffrn_radiation_monochromator graphite
_diffrn_radiation_source 'sealed tube'
_diffrn_radiation_type MoK\a
_diffrn_radiation_wavelength 0.71073
_diffrn_reflns_av_R_equivalents 0.0316
_diffrn_reflns_av_sigmaI/netI 0.0264
_diffrn_reflns_limit_h_max 11
_diffrn_reflns_limit_h_min -11
_diffrn_reflns_limit_k_max 15
_diffrn_reflns_limit_k_min -15
_diffrn_reflns_limit_l_max 16
_diffrn_reflns_limit_l_min -16
_diffrn_reflns_number 18945
_diffrn_reflns_theta_full 27.48
_diffrn_reflns_theta_max 27.48
_diffrn_reflns_theta_min 2.73
_exptl_absorpt_coefficient_mu 0.204
_exptl_absorpt_correction_T_max 0.9376
_exptl_absorpt_correction_T_min 0.9320
_exptl_absorpt_correction_type multi-scan
_exptl_absorpt_process_details 'CrystalClear (Rigaku Inc., 2008)'
_exptl_crystal_colour colorless
_exptl_crystal_density_diffrn 1.321
_exptl_crystal_density_method 'not measured'
_exptl_crystal_description tetrahedral
_exptl_crystal_F_000 484
_exptl_crystal_size_max 0.35
_exptl_crystal_size_mid 0.32
_exptl_crystal_size_min 0.32
_refine_diff_density_max 0.526
_refine_diff_density_min -0.523
_refine_diff_density_rms 0.045
_refine_ls_extinction_method none
_refine_ls_goodness_of_fit_ref 1.124
_refine_ls_hydrogen_treatment constr
_refine_ls_matrix_type full
_refine_ls_number_parameters 293
_refine_ls_number_reflns 5296
_refine_ls_number_restraints 0
_refine_ls_restrained_S_all 1.124
_refine_ls_R_factor_all 0.0615
_refine_ls_R_factor_gt 0.0549
_refine_ls_shift/su_max 0.000
_refine_ls_shift/su_mean 0.000
_refine_ls_structure_factor_coef Fsqd
_refine_ls_weighting_details 'calc w=1/[\s^2^(Fo^2^)+(0.0534P)^2^+0.5078P] where P=(Fo^2^+2Fc^2^)/3'
_refine_ls_weighting_scheme calc
_refine_ls_wR_factor_gt 0.1270
_refine_ls_wR_factor_ref 0.1315
_reflns_number_gt 4828
_reflns_number_total 5296
_reflns_threshold_expression >2sigma(I)
_cod_data_source_file ol901405r_si_002.cif
_cod_data_source_block a
_cod_depositor_comments
;
The following automatic conversions were performed:

'_exptl_absorpt_correction_type' value 'Multi-scan' changed to
'multi-scan' according to
/home/saulius/struct/CIF-dictionaries/cif_core.dic dictionary named
'cif_core.dic' version 2.4.2 from 2011-04-26.

Automatic conversion script
Id: cif_fix_values 1715 2011-07-08 13:25:40Z adriana 
;
_cod_original_cell_volume 1156.4(4)
_cod_original_sg_symbol_H-M P-1
_cod_database_code 1504072

loop_
_symmetry_equiv_pos_as_xyz
'x, y, z'
'-x, -y, -z'

loop_
_atom_site_label
_atom_site_type_symbol
_atom_site_fract_x
_atom_site_fract_y
_atom_site_fract_z
_atom_site_U_iso_or_equiv
_atom_site_adp_type
_atom_site_occupancy
_atom_site_symmetry_multiplicity
_atom_site_calc_flag
_atom_site_refinement_flags
Cl1 Cl 0.43752(8) 0.37483(6) 0.33201(6) 0.0615(2) Uani 1 1 d .
O1 O 0.88321(15) 0.61365(12) -0.00513(10) 0.0310(3) Uani 1 1 d .
O2 O 1.23884(14) 0.85840(12) 0.09689(11) 0.0312(3) Uani 1 1 d .
O3 O 1.20582(15) 1.02517(12) 0.07053(11) 0.0329(3) Uani 1 1 d .
O4 O 1.08678(17) 1.15266(12) 0.32810(12) 0.0392(3) Uani 1 1 d .
O5 O 0.92303(15) 1.18765(11) 0.21482(11) 0.0330(3) Uani 1 1 d .
N1 N 1.05824(17) 0.63181(13) 0.14331(12) 0.0280(3) Uani 1 1 d .
H1A H 1.0637 0.5525 0.1080 0.034 Uiso 1 1 calc R
N2 N 1.02264(16) 0.90907(13) 0.13994(13) 0.0268(3) Uani 1 1 d .
N3 N 0.93370(17) 0.98827(13) 0.14819(13) 0.0276(3) Uani 1 1 d .
H3A H 0.8442 0.9588 0.0976 0.033 Uiso 1 1 calc R
C1 C 1.1736(2) 0.94933(17) 0.39766(15) 0.0316(4) Uani 1 1 d .
H1B H 1.1463 1.0260 0.4206 0.038 Uiso 1 1 calc R
C2 C 1.2850(2) 0.94441(19) 0.47344(16) 0.0365(4) Uani 1 1 d .
H2A H 1.3339 1.0183 0.5489 0.044 Uiso 1 1 calc R
C3 C 1.3252(2) 0.8328(2) 0.43988(17) 0.0371(4) Uani 1 1 d .
H3B H 1.4021 0.8317 0.4925 0.044 Uiso 1 1 calc R
C4 C 1.2550(2) 0.72210(19) 0.33043(17) 0.0339(4) Uani 1 1 d .
H4A H 1.2821 0.6454 0.3073 0.041 Uiso 1 1 calc R
C5 C 1.1442(2) 0.72872(17) 0.25698(15) 0.0279(3) Uani 1 1 d .
C6 C 1.10358(19) 0.84073(16) 0.28868(14) 0.0264(3) Uani 1 1 d .
C7 C 0.9660(2) 0.67467(16) 0.09439(14) 0.0260(3) Uani 1 1 d .
C8 C 0.97893(19) 0.81472(15) 0.18929(14) 0.0253(3) Uani 1 1 d .
C9 C 0.8147(2) 0.80927(17) 0.22494(16) 0.0294(4) Uani 1 1 d .
H9A H 0.8296 0.8938 0.2953 0.035 Uiso 1 1 calc R
H9B H 0.7432 0.8027 0.1597 0.035 Uiso 1 1 calc R
C10 C 0.7306(2) 0.69867(16) 0.25282(15) 0.0286(4) Uani 1 1 d .
C11 C 0.7725(2) 0.70040(18) 0.35985(16) 0.0335(4) Uani 1 1 d .
H11A H 0.8631 0.7703 0.4163 0.040 Uiso 1 1 calc R
C12 C 0.6837(2) 0.6012(2) 0.38535(18) 0.0398(4) Uani 1 1 d .
H12A H 0.7134 0.6027 0.4584 0.048 Uiso 1 1 calc R
C13 C 0.5519(2) 0.50065(19) 0.30314(19) 0.0397(4) Uani 1 1 d .
C14 C 0.5060(2) 0.49617(18) 0.19636(18) 0.0391(4) Uani 1 1 d .
H14A H 0.4140 0.4271 0.1409 0.047 Uiso 1 1 calc R
C15 C 0.5974(2) 0.59494(18) 0.17197(17) 0.0356(4) Uani 1 1 d .
H15A H 0.5683 0.5917 0.0980 0.043 Uiso 1 1 calc R
C16 C 1.1620(2) 0.93838(16) 0.09997(14) 0.0273(3) Uani 1 1 d .
C17 C 1.4022(2) 0.8919(2) 0.07565(19) 0.0398(4) Uani 1 1 d .
H17A H 1.4079 0.9222 0.0136 0.048 Uiso 1 1 calc R
C18 C 1.4366(3) 0.7670(3) 0.0309(2) 0.0654(7) Uani 1 1 d .
H18A H 1.3529 0.6973 -0.0371 0.098 Uiso 1 1 calc R
H18B H 1.4390 0.7411 0.0939 0.098 Uiso 1 1 calc R
H18C H 1.5406 0.7807 0.0066 0.098 Uiso 1 1 calc R
C19 C 1.5112(3) 0.9988(3) 0.1873(3) 0.0836(10) Uani 1 1 d .
H19A H 1.4770 1.0752 0.2156 0.125 Uiso 1 1 calc R
H19B H 1.6205 1.0241 0.1732 0.125 Uiso 1 1 calc R
H19C H 1.5083 0.9679 0.2471 0.125 Uiso 1 1 calc R
C20 C 0.9927(2) 1.11564(17) 0.23973(16) 0.0299(4) Uani 1 1 d .
C21 C 0.9592(2) 1.32343(16) 0.30736(16) 0.0340(4) Uani 1 1 d .
H21A H 1.0742 1.3620 0.3474 0.041 Uiso 1 1 calc R
C22 C 0.8547(3) 1.3224(2) 0.3963(2) 0.0545(6) Uani 1 1 d .
H22A H 0.8773 1.2711 0.4331 0.082 Uiso 1 1 calc R
H22B H 0.7421 1.2825 0.3565 0.082 Uiso 1 1 calc R
H22C H 0.8764 1.4131 0.4573 0.082 Uiso 1 1 calc R
C23 C 0.9307(4) 1.3966(2) 0.2439(2) 0.0586(7) Uani 1 1 d .
H23A H 0.9955 1.3868 0.1823 0.088 Uiso 1 1 calc R
H23B H 0.9608 1.4901 0.3003 0.088 Uiso 1 1 calc R
H23C H 0.8172 1.3608 0.2073 0.088 Uiso 1 1 calc R

loop_
_atom_site_aniso_label
_atom_site_aniso_U_11
_atom_site_aniso_U_22
_atom_site_aniso_U_33
_atom_site_aniso_U_23
_atom_site_aniso_U_13
_atom_site_aniso_U_12
Cl1 0.0653(4) 0.0467(3) 0.0778(4) 0.0386(3) 0.0329(3) 0.0101(3)
O1 0.0353(7) 0.0285(6) 0.0264(6) 0.0104(5) 0.0024(5) 0.0118(5)
O2 0.0278(6) 0.0327(6) 0.0408(7) 0.0216(6) 0.0113(5) 0.0134(5)
O3 0.0348(7) 0.0304(6) 0.0381(7) 0.0209(6) 0.0072(5) 0.0100(5)
O4 0.0447(8) 0.0295(7) 0.0376(7) 0.0124(6) -0.0034(6) 0.0120(6)
O5 0.0402(7) 0.0233(6) 0.0355(7) 0.0125(5) 0.0045(5) 0.0136(5)
N1 0.0343(8) 0.0223(7) 0.0290(7) 0.0120(6) 0.0058(6) 0.0121(6)
N2 0.0275(7) 0.0249(7) 0.0338(7) 0.0168(6) 0.0086(6) 0.0117(6)
N3 0.0260(7) 0.0229(7) 0.0341(8) 0.0127(6) 0.0022(6) 0.0102(6)
C1 0.0307(9) 0.0296(9) 0.0312(9) 0.0126(7) 0.0070(7) 0.0086(7)
C2 0.0331(9) 0.0390(10) 0.0292(9) 0.0141(8) 0.0011(7) 0.0051(8)
C3 0.0302(9) 0.0470(11) 0.0371(10) 0.0250(9) 0.0023(8) 0.0099(8)
C4 0.0336(9) 0.0368(10) 0.0385(10) 0.0225(8) 0.0081(8) 0.0141(8)
C5 0.0283(8) 0.0280(8) 0.0301(8) 0.0159(7) 0.0075(7) 0.0096(7)
C6 0.0250(8) 0.0268(8) 0.0277(8) 0.0139(7) 0.0065(6) 0.0077(6)
C7 0.0271(8) 0.0243(8) 0.0277(8) 0.0134(7) 0.0080(7) 0.0082(6)
C8 0.0277(8) 0.0213(7) 0.0262(8) 0.0107(6) 0.0054(6) 0.0083(6)
C9 0.0276(8) 0.0273(8) 0.0343(9) 0.0141(7) 0.0077(7) 0.0112(7)
C10 0.0278(8) 0.0271(8) 0.0320(9) 0.0130(7) 0.0110(7) 0.0118(7)
C11 0.0318(9) 0.0328(9) 0.0321(9) 0.0127(8) 0.0087(7) 0.0099(7)
C12 0.0427(11) 0.0435(11) 0.0406(10) 0.0245(9) 0.0161(9) 0.0165(9)
C13 0.0395(10) 0.0322(9) 0.0520(12) 0.0224(9) 0.0234(9) 0.0129(8)
C14 0.0350(10) 0.0289(9) 0.0428(11) 0.0105(8) 0.0100(8) 0.0064(8)
C15 0.0342(9) 0.0339(9) 0.0342(9) 0.0139(8) 0.0066(8) 0.0091(8)
C16 0.0272(8) 0.0257(8) 0.0266(8) 0.0114(7) 0.0023(6) 0.0079(7)
C17 0.0305(9) 0.0509(12) 0.0527(12) 0.0329(10) 0.0190(8) 0.0190(9)
C18 0.0429(13) 0.0691(17) 0.0691(16) 0.0106(13) 0.0067(12) 0.0329(12)
C19 0.0342(13) 0.0636(17) 0.099(2) -0.0043(16) 0.0016(13) 0.0119(12)
C20 0.0313(9) 0.0259(8) 0.0344(9) 0.0156(7) 0.0077(7) 0.0102(7)
C21 0.0407(10) 0.0209(8) 0.0368(10) 0.0106(7) 0.0087(8) 0.0100(7)
C22 0.0686(16) 0.0387(11) 0.0501(13) 0.0166(10) 0.0273(12) 0.0154(11)
C23 0.102(2) 0.0364(11) 0.0519(13) 0.0248(10) 0.0277(13) 0.0351(13)

loop_
_atom_type_symbol
_atom_type_description
_atom_type_scat_dispersion_real
_atom_type_scat_dispersion_imag
_atom_type_scat_source
C C 0.0033 0.0016 'International Tables Vol C Tables 4.2.6.8 and 6.1.1.4'
H H 0.0000 0.0000 'International Tables Vol C Tables 4.2.6.8 and 6.1.1.4'
N N 0.0061 0.0033 'International Tables Vol C Tables 4.2.6.8 and 6.1.1.4'
O O 0.0106 0.0060 'International Tables Vol C Tables 4.2.6.8 and 6.1.1.4'
Cl Cl 0.1484 0.1585 'International Tables Vol C Tables 4.2.6.8 and 6.1.1.4'

loop_
_geom_angle_atom_site_label_1
_geom_angle_atom_site_label_2
_geom_angle_atom_site_label_3
_geom_angle
C16 O2 C17 116.68(14)
C20 O5 C21 116.47(14)
C7 N1 C5 112.07(14)
C7 N1 H1A 124.0
C5 N1 H1A 124.0
C16 N2 N3 115.25(13)
C16 N2 C8 123.45(14)
N3 N2 C8 120.64(13)
C20 N3 N2 116.71(14)
C20 N3 H3A 121.6
N2 N3 H3A 121.6
C6 C1 C2 118.71(17)
C6 C1 H1B 120.6
C2 C1 H1B 120.6
C3 C2 C1 120.68(18)
C3 C2 H2A 119.7
C1 C2 H2A 119.7
C2 C3 C4 121.30(17)
C2 C3 H3B 119.4
C4 C3 H3B 119.4
C5 C4 C3 117.10(17)
C5 C4 H4A 121.4
C3 C4 H4A 121.4
C4 C5 C6 122.41(17)
C4 C5 N1 128.07(16)
C6 C5 N1 109.51(15)
C1 C6 C5 119.79(16)
C1 C6 C8 131.36(16)
C5 C6 C8 108.83(15)
O1 C7 N1 126.52(15)
O1 C7 C8 125.68(15)
N1 C7 C8 107.76(14)
N2 C8 C6 115.19(13)
N2 C8 C9 107.88(13)
C6 C8 C9 112.50(14)
N2 C8 C7 110.34(13)
C6 C8 C7 101.54(13)
C9 C8 C7 109.19(14)
C10 C9 C8 116.76(14)
C10 C9 H9A 108.1
C8 C9 H9A 108.1
C10 C9 H9B 108.1
C8 C9 H9B 108.1
H9A C9 H9B 107.3
C15 C10 C11 118.15(17)
C15 C10 C9 118.72(16)
C11 C10 C9 122.95(16)
C10 C11 C12 120.94(18)
C10 C11 H11A 119.5
C12 C11 H11A 119.5
C13 C12 C11 119.08(19)
C13 C12 H12A 120.5
C11 C12 H12A 120.5
C12 C13 C14 121.59(18)
C12 C13 Cl1 120.40(16)
C14 C13 Cl1 118.00(16)
C13 C14 C15 118.42(18)
C13 C14 H14A 120.8
C15 C14 H14A 120.8
C14 C15 C10 121.81(18)
C14 C15 H15A 119.1
C10 C15 H15A 119.1
O3 C16 O2 125.90(16)
O3 C16 N2 123.60(16)
O2 C16 N2 110.49(14)
O2 C17 C19 108.93(18)
O2 C17 C18 105.54(17)
C19 C17 C18 113.4(2)
O2 C17 H17A 109.6
C19 C17 H17A 109.6
C18 C17 H17A 109.6
C17 C18 H18A 109.5
C17 C18 H18B 109.5
H18A C18 H18B 109.5
C17 C18 H18C 109.5
H18A C18 H18C 109.5
H18B C18 H18C 109.5
C17 C19 H19A 109.5
C17 C19 H19B 109.5
H19A C19 H19B 109.5
C17 C19 H19C 109.5
H19A C19 H19C 109.5
H19B C19 H19C 109.5
O4 C20 O5 126.53(16)
O4 C20 N3 124.99(16)
O5 C20 N3 108.44(15)
O5 C21 C23 105.34(16)
O5 C21 C22 109.04(15)
C23 C21 C22 113.58(19)
O5 C21 H21A 109.6
C23 C21 H21A 109.6
C22 C21 H21A 109.6
C21 C22 H22A 109.5
C21 C22 H22B 109.5
H22A C22 H22B 109.5
C21 C22 H22C 109.5
H22A C22 H22C 109.5
H22B C22 H22C 109.5
C21 C23 H23A 109.5
C21 C23 H23B 109.5
H23A C23 H23B 109.5
C21 C23 H23C 109.5
H23A C23 H23C 109.5
H23B C23 H23C 109.5

loop_
_geom_bond_atom_site_label_1
_geom_bond_atom_site_label_2
_geom_bond_distance
Cl1 C13 1.743(2)
O1 C7 1.223(2)
O2 C16 1.330(2)
O2 C17 1.462(2)
O3 C16 1.218(2)
O4 C20 1.203(2)
O5 C20 1.337(2)
O5 C21 1.467(2)
N1 C7 1.353(2)
N1 C5 1.403(2)
N1 H1A 0.8800
N2 C16 1.369(2)
N2 N3 1.3889(19)
N2 C8 1.483(2)
N3 C20 1.382(2)
N3 H3A 0.8800
C1 C6 1.380(3)
C1 C2 1.394(3)
C1 H1B 0.9500
C2 C3 1.386(3)
C2 H2A 0.9500
C3 C4 1.393(3)
C3 H3B 0.9500
C4 C5 1.381(2)
C4 H4A 0.9500
C5 C6 1.395(2)
C6 C8 1.513(2)
C7 C8 1.558(2)
C8 C9 1.544(2)
C9 C10 1.510(2)
C9 H9A 0.9900
C9 H9B 0.9900
C10 C15 1.391(3)
C10 C11 1.392(3)
C11 C12 1.392(3)
C11 H11A 0.9500
C12 C13 1.379(3)
C12 H12A 0.9500
C13 C14 1.381(3)
C14 C15 1.387(3)
C14 H14A 0.9500
C15 H15A 0.9500
C17 C19 1.480(4)
C17 C18 1.493(3)
C17 H17A 1.0000
C18 H18A 0.9800
C18 H18B 0.9800
C18 H18C 0.9800
C19 H19A 0.9800
C19 H19B 0.9800
C19 H19C 0.9800
C21 C23 1.492(3)
C21 C22 1.498(3)
C21 H21A 1.0000
C22 H22A 0.9800
C22 H22B 0.9800
C22 H22C 0.9800
C23 H23A 0.9800
C23 H23B 0.9800
C23 H23C 0.9800

loop_
_geom_hbond_atom_site_label_D
_geom_hbond_atom_site_label_H
_geom_hbond_atom_site_label_A
_geom_hbond_distance_DH
_geom_hbond_distance_HA
_geom_hbond_distance_DA
_geom_hbond_angle_DHA
_geom_hbond_site_symmetry_A
N1 H1A O1 0.88 2.07 2.935(2) 165.8 2_765
N3 H3A O3 0.88 2.27 2.932(2) 131.4 2_775

loop_
_geom_torsion_atom_site_label_1
_geom_torsion_atom_site_label_2
_geom_torsion_atom_site_label_3
_geom_torsion_atom_site_label_4
_geom_torsion
C16 N2 N3 C20 -73.13(19)
C8 N2 N3 C20 97.85(18)
C6 C1 C2 C3 0.2(3)
C1 C2 C3 C4 -0.6(3)
C2 C3 C4 C5 0.2(3)
C3 C4 C5 C6 0.5(3)
C3 C4 C5 N1 179.67(16)
C7 N1 C5 C4 -176.69(17)
C7 N1 C5 C6 2.51(19)
C2 C1 C6 C5 0.5(2)
C2 C1 C6 C8 178.83(17)
C4 C5 C6 C1 -0.9(3)
N1 C5 C6 C1 179.84(14)
C4 C5 C6 C8 -179.58(15)
N1 C5 C6 C8 1.16(19)
C5 N1 C7 O1 177.02(16)
C5 N1 C7 C8 -4.94(18)
C16 N2 C8 C6 53.1(2)
N3 N2 C8 C6 -117.16(16)
C16 N2 C8 C9 179.64(15)
N3 N2 C8 C9 9.43(19)
C16 N2 C8 C7 -61.2(2)
N3 N2 C8 C7 128.63(15)
C1 C6 C8 N2 58.6(2)
C5 C6 C8 N2 -122.96(15)
C1 C6 C8 C9 -65.6(2)
C5 C6 C8 C9 112.85(16)
C1 C6 C8 C7 177.77(17)
C5 C6 C8 C7 -3.75(17)
O1 C7 C8 N2 -54.1(2)
N1 C7 C8 N2 127.80(14)
O1 C7 C8 C6 -176.74(15)
N1 C7 C8 C6 5.19(16)
O1 C7 C8 C9 64.3(2)
N1 C7 C8 C9 -113.80(15)
N2 C8 C9 C10 167.29(14)
C6 C8 C9 C10 -64.57(19)
C7 C8 C9 C10 47.36(19)
C8 C9 C10 C15 -107.14(19)
C8 C9 C10 C11 77.9(2)
C15 C10 C11 C12 -0.1(3)
C9 C10 C11 C12 174.94(17)
C10 C11 C12 C13 -0.4(3)
C11 C12 C13 C14 -0.1(3)
C11 C12 C13 Cl1 -179.90(15)
C12 C13 C14 C15 1.0(3)
Cl1 C13 C14 C15 -179.20(15)
C13 C14 C15 C10 -1.4(3)
C11 C10 C15 C14 1.0(3)
C9 C10 C15 C14 -174.22(17)
C17 O2 C16 O3 11.0(2)
C17 O2 C16 N2 -169.79(15)
N3 N2 C16 O3 -1.7(2)
C8 N2 C16 O3 -172.35(15)
N3 N2 C16 O2 179.15(13)
C8 N2 C16 O2 8.5(2)
C16 O2 C17 C19 79.1(2)
C16 O2 C17 C18 -158.87(17)
C21 O5 C20 O4 -3.3(3)
C21 O5 C20 N3 174.40(14)
N2 N3 C20 O4 -20.5(3)
N2 N3 C20 O5 161.77(14)
C20 O5 C21 C23 156.11(18)
C20 O5 C21 C22 -81.6(2)
